data_2202102
loop_
_publ_author_name
'Karaday\?i, Nevzat'
'G\"oz\"uye\;sil, Sanem '
'G\"uzel, Bilgehan '
'B\"uy\"ukg\"ung\"or, Orhan'

_publ_section_title
;
 <i>N</i>-[3,5-Bis(trifluoromethyl)phenyl]salicylaldimine
;
_journal_issue 2
_journal_name_full 'Acta Crystallographica Section E'
_journal_page_first o161
_journal_page_last o163
_journal_paper_doi 10.1107/S1600536803000722
_journal_volume 59
_journal_year 2003
_chemical_formula_iupac 'C15 H9 F6 N O'
_chemical_formula_moiety 'C15 H9 F6 N O'
_chemical_formula_sum 'C15 H9 F6 N O'
_chemical_formula_weight 333.23
_chemical_name_systematic
;
N-[3,5-bis(trifluoromethyl)benzene]-salicylaldimine
;
_space_group_IT_number 14
_symmetry_cell_setting monoclinic
_symmetry_space_group_name_Hall '-P 2yab'
_symmetry_space_group_name_H-M 'P 1 21/a 1'
_atom_sites_solution_hydrogens geom
_atom_sites_solution_primary direct
_atom_sites_solution_secondary difmap
_cell_angle_alpha 90.00
_cell_angle_beta 117.340(10)
_cell_angle_gamma 90.00
_cell_formula_units_Z 4
_cell_length_a 7.5090(10)
_cell_length_b 26.634(2)
_cell_length_c 7.8540(10)
_cell_measurement_reflns_used 35
_cell_measurement_temperature 180(2)
_cell_measurement_theta_max 25
_cell_measurement_theta_min 5
_cell_volume 1395.3(3)
_computing_cell_refinement XSCANS
_computing_data_collection 'XSCANS (Siemens, 1991)'
_computing_data_reduction 'SHELXTL (Bruker, 2001)'
_computing_molecular_graphics 'ORTEPIII (Burnett & Johnson, 1996)'
_computing_publication_material
;
WinGX (Farrugia, 1999), PARST (Nardelli, 1995) and PLATON (Spek, 1997)
;
_computing_structure_refinement 'SHELXL97 (Sheldrick, 1997)'
_computing_structure_solution 'SHELXS97 (Sheldrick, 1997)'
_diffrn_ambient_temperature 180(2)
_diffrn_measured_fraction_theta_full 0.995
_diffrn_measured_fraction_theta_max 0.995
_diffrn_measurement_device_type 'Siemens P4'
_diffrn_measurement_method \w
_diffrn_radiation_monochromator graphite
_diffrn_radiation_source 'fine-focus sealed tube'
_diffrn_radiation_type MoK\a
_diffrn_radiation_wavelength 0.71073
_diffrn_reflns_av_R_equivalents 0.0677
_diffrn_reflns_av_sigmaI/netI 0.0628
_diffrn_reflns_limit_h_max 9
_diffrn_reflns_limit_h_min -4
_diffrn_reflns_limit_k_max 31
_diffrn_reflns_limit_k_min -30
_diffrn_reflns_limit_l_max 9
_diffrn_reflns_limit_l_min -9
_diffrn_reflns_number 9212
_diffrn_reflns_theta_full 25.24
_diffrn_reflns_theta_max 25.24
_diffrn_reflns_theta_min 3.42
_diffrn_standards_decay_% none
_diffrn_standards_interval_time 120
_diffrn_standards_number 1
_exptl_absorpt_coefficient_mu 0.155
_exptl_absorpt_correction_type none
_exptl_crystal_colour yellow
_exptl_crystal_density_diffrn 1.586
_exptl_crystal_density_method 'not measured'
_exptl_crystal_description plate
_exptl_crystal_F_000 672
_exptl_crystal_size_max 0.3
_exptl_crystal_size_mid 0.3
_exptl_crystal_size_min 0.02
_refine_diff_density_max 0.219
_refine_diff_density_min -0.229
_refine_ls_extinction_coef 0.011(3)
_refine_ls_extinction_expression Fc^*^=kFc[1+0.001xFc^2^\l^3^/sin(2\q)]^-1/4^
_refine_ls_extinction_method SHELXL97
_refine_ls_goodness_of_fit_ref 1.063
_refine_ls_hydrogen_treatment constr
_refine_ls_matrix_type full
_refine_ls_number_parameters 264
_refine_ls_number_reflns 2508
_refine_ls_number_restraints 346
_refine_ls_restrained_S_all 1.031
_refine_ls_R_factor_all 0.1209
_refine_ls_R_factor_gt 0.0631
_refine_ls_shift/su_max 0.062
_refine_ls_shift/su_mean 0.006
_refine_ls_structure_factor_coef Fsqd
_refine_ls_weighting_details 'calc w = 1/[\s^2^(Fo^2^)+(0.0908P)^2^] where P = (Fo^2^+2Fc^2^)/3'
_refine_ls_weighting_scheme calc
_refine_ls_wR_factor_gt 0.1507
_refine_ls_wR_factor_ref 0.1912
_reflns_number_gt 1400
_reflns_number_total 2508
_reflns_threshold_expression I>2\s(I)
_cod_data_source_file ob6204.cif
_cod_data_source_block I
_cod_depositor_comments
;
The following automatic conversions were performed:
'_symmetry_cell_setting' value 'Monoclinic' changed to 'monoclinic'
according to '/home/saulius/struct/CIF-dictionaries/cif_core.dic'
dictionary named 'cif_core.dic' version 2.4.1 from 2010-06-29.

Automatic conversion script
Id: cif_fix_enum 1527 2010-12-29 10:47:43Z saulius 

The following automatic conversions were performed:

'_symmetry_cell_setting' value 'Monoclinic' changed to 'monoclinic'
according to /home/saulius/struct/CIF-dictionaries/cif_core.dic
dictionary named 'cif_core.dic' version 2.4.1 from 2010-06-29.

Automatic conversion script
Id: cif_fix_values 1715 2011-07-08 13:25:40Z adriana 
;
_cod_original_sg_symbol_H-M 'P 21/a'
_cod_database_code 2202102
_cod_database_fobs_code 2202102

loop_
_symmetry_equiv_pos_as_xyz
'x, y, z'
'-x+1/2, y+1/2, -z'
'-x, -y, -z'
'x-1/2, -y-1/2, z'

loop_
_atom_site_label
_atom_site_fract_x
_atom_site_fract_y
_atom_site_fract_z
_atom_site_U_iso_or_equiv
_atom_site_adp_type
_atom_site_calc_flag
_atom_site_refinement_flags
_atom_site_occupancy
_atom_site_disorder_assembly
_atom_site_disorder_group
_atom_site_type_symbol
C12 0.2074(4) 0.90153(12) 0.1261(5) 0.0490(8) Uani d D 1 A . C
C14 -0.0075(6) 0.91051(14) -0.0061(6) 0.0642(10) Uani d DU 1 . . C
F1A -0.1096(9) 0.8692(2) -0.0784(14) 0.116(4) Uani d PDU 0.639(14) A 1 F
F2A -0.0984(9) 0.9350(5) 0.0669(11) 0.138(5) Uani d PDU 0.639(14) A 1 F
F3A -0.0283(8) 0.9355(4) -0.1585(10) 0.132(4) Uani d PDU 0.639(14) A 1 F
F1B -0.0707(16) 0.8904(7) -0.1714(14) 0.109(6) Uani d PDU 0.361(14) A 2 F
F2B -0.1287(11) 0.8926(6) 0.0629(18) 0.102(5) Uani d PDU 0.361(14) A 2 F
F3B -0.0635(14) 0.9572(3) -0.035(3) 0.103(6) Uani d PDU 0.361(14) A 2 F
C10 0.5439(5) 0.93086(12) 0.2953(5) 0.0501(9) Uani d D 1 A . C
C15 0.6928(5) 0.97260(14) 0.3501(6) 0.0623(10) Uani d DU 1 . . C
F4A 0.8756(8) 0.9567(3) 0.4029(13) 0.096(2) Uani d PDU 0.639(14) A 1 F
F5A 0.7045(13) 0.9985(4) 0.4971(9) 0.089(2) Uani d PDU 0.639(14) A 1 F
F6A 0.6681(17) 1.0013(5) 0.2131(15) 0.144(5) Uani d PDU 0.639(14) A 1 F
F4B 0.8762(16) 0.9587(6) 0.451(3) 0.149(7) Uani d PDU 0.361(14) A 2 F
F5B 0.637(4) 1.0118(7) 0.410(4) 0.166(7) Uani d PDU 0.361(14) A 2 F
F6B 0.6673(18) 0.9991(7) 0.193(2) 0.087(5) Uani d PDU 0.361(14) A 2 F
O1 0.4776(3) 0.69821(9) 0.3629(4) 0.0642(7) Uani d . 1 . . O
H1 0.4496 0.7277 0.3320 0.096 Uiso calc R 1 . . H
N1 0.5228(4) 0.79528(10) 0.3935(4) 0.0493(7) Uani d . 1 . . N
C1 0.9071(5) 0.73333(14) 0.8136(5) 0.0562(9) Uani d . 1 . . C
H1A 0.9718 0.7618 0.8826 0.067 Uiso calc R 1 . . H
C2 0.9792(6) 0.68696(15) 0.8896(6) 0.0657(11) Uani d . 1 . . C
H2 1.0923 0.6840 1.0078 0.079 Uiso calc R 1 . . H
C3 0.8803(6) 0.64458(16) 0.7871(6) 0.0678(11) Uani d . 1 . . C
H3 0.9279 0.6129 0.8377 0.081 Uiso calc R 1 . . H
C4 0.7136(5) 0.64847(14) 0.6129(6) 0.0635(10) Uani d . 1 . . C
H4 0.6480 0.6197 0.5464 0.076 Uiso calc R 1 . . H
C5 0.6433(5) 0.69580(13) 0.5362(5) 0.0527(9) Uani d . 1 . . C
C6 0.7410(5) 0.73888(12) 0.6373(5) 0.0481(8) Uani d . 1 . . C
C7 0.6716(5) 0.78797(13) 0.5579(5) 0.0503(9) Uani d . 1 . . C
H7 0.7386 0.8158 0.6303 0.060 Uiso calc R 1 . . H
C8 0.4697(5) 0.84496(12) 0.3242(4) 0.0462(8) Uani d . 1 A . C
C9 0.6062(4) 0.88344(12) 0.3683(5) 0.0497(9) Uani d . 1 . . C
H9 0.7414 0.8774 0.4480 0.060 Uiso calc R 1 A . H
C11 0.3427(5) 0.94034(13) 0.1737(5) 0.0531(9) Uani d . 1 . . C
H11 0.3003 0.9724 0.1253 0.064 Uiso calc R 1 A . H
C13 0.2691(4) 0.85405(13) 0.1997(5) 0.0494(9) Uani d . 1 . . C
H13 0.1763 0.8281 0.1660 0.059 Uiso calc R 1 A . H

loop_
_atom_site_aniso_label
_atom_site_aniso_U_11
_atom_site_aniso_U_22
_atom_site_aniso_U_33
_atom_site_aniso_U_12
_atom_site_aniso_U_13
_atom_site_aniso_U_23
C12 0.0446(18) 0.053(2) 0.0483(19) -0.0005(16) 0.0202(16) -0.0031(16)
C14 0.058(2) 0.059(2) 0.065(2) -0.0027(19) 0.019(2) -0.004(2)
F1A 0.060(3) 0.080(4) 0.140(8) -0.013(2) -0.013(4) -0.025(4)
F2A 0.071(4) 0.206(12) 0.119(6) 0.044(7) 0.027(3) -0.061(7)
F3A 0.070(3) 0.193(10) 0.099(5) 0.003(4) 0.010(3) 0.067(6)
F1B 0.081(7) 0.134(14) 0.072(6) 0.012(8) 0.002(5) -0.041(7)
F2B 0.046(4) 0.122(11) 0.125(9) -0.004(6) 0.029(5) 0.025(8)
F3B 0.062(5) 0.057(5) 0.158(14) 0.021(3) 0.023(7) 0.003(5)
C10 0.0493(19) 0.050(2) 0.0485(19) -0.0072(16) 0.0201(16) -0.0030(16)
C15 0.065(2) 0.048(2) 0.068(2) -0.0061(18) 0.025(2) 0.0044(19)
F4A 0.059(3) 0.077(4) 0.174(6) -0.024(3) 0.073(4) -0.038(4)
F5A 0.090(4) 0.090(5) 0.097(4) -0.046(3) 0.053(3) -0.053(3)
F6A 0.172(8) 0.115(8) 0.094(5) -0.089(5) 0.017(5) 0.016(5)
F4B 0.086(7) 0.090(9) 0.145(9) -0.040(5) -0.055(7) 0.071(7)
F5B 0.211(17) 0.107(11) 0.278(19) -0.093(9) 0.197(16) -0.109(14)
F6B 0.055(6) 0.107(12) 0.097(9) -0.003(7) 0.032(6) 0.048(8)
O1 0.0539(15) 0.0540(15) 0.0853(18) -0.0043(11) 0.0326(14) -0.0109(13)
N1 0.0473(16) 0.0478(17) 0.0591(18) 0.0004(12) 0.0300(15) 0.0010(14)
C1 0.058(2) 0.062(2) 0.054(2) 0.0021(17) 0.0300(18) 0.0056(18)
C2 0.065(2) 0.077(3) 0.065(2) 0.007(2) 0.038(2) 0.016(2)
C3 0.071(2) 0.063(3) 0.086(3) 0.015(2) 0.050(2) 0.023(2)
C4 0.064(2) 0.049(2) 0.092(3) -0.0026(18) 0.048(2) 0.006(2)
C5 0.0420(18) 0.056(2) 0.068(2) -0.0014(16) 0.0323(19) 0.0015(19)
C6 0.0514(19) 0.045(2) 0.060(2) 0.0015(15) 0.0361(17) 0.0002(16)
C7 0.0496(19) 0.054(2) 0.056(2) -0.0053(16) 0.0317(18) -0.0051(17)
C8 0.0470(18) 0.0478(19) 0.0478(18) -0.0036(15) 0.0250(16) -0.0054(15)
C9 0.0403(17) 0.055(2) 0.0520(19) -0.0026(15) 0.0199(15) -0.0017(17)
C11 0.060(2) 0.048(2) 0.0524(19) 0.0018(16) 0.0267(18) 0.0000(16)
C13 0.0465(19) 0.050(2) 0.0543(19) -0.0090(15) 0.0249(17) -0.0093(17)

loop_
_atom_type_symbol
_atom_type_description
_atom_type_scat_dispersion_real
_atom_type_scat_dispersion_imag
_atom_type_scat_source
C C 0.0033 0.0016 'International Tables Vol C Tables 4.2.6.8 and 6.1.1.4'
H H 0.0000 0.0000 'International Tables Vol C Tables 4.2.6.8 and 6.1.1.4'
F F 0.0171 0.0103 'International Tables Vol C Tables 4.2.6.8 and 6.1.1.4'
N N 0.0061 0.0033 'International Tables Vol C Tables 4.2.6.8 and 6.1.1.4'
O O 0.0106 0.0060 'International Tables Vol C Tables 4.2.6.8 and 6.1.1.4'

loop_
_geom_angle_atom_site_label_1
_geom_angle_atom_site_label_2
_geom_angle_atom_site_label_3
_geom_angle
_geom_angle_publ_flag
C11 C12 C13 120.7(3) yes
C11 C12 C14 120.0(3) yes
C13 C12 C14 119.3(3) yes
F1B C14 F3B 106.5(9) ?
F2A C14 F1A 107.5(6) ?
F2A C14 F3A 106.8(7) ?
F1A C14 F3A 103.3(6) ?
F1B C14 F2B 104.9(9) ?
F3B C14 F2B 100.7(8) ?
F2A C14 C12 114.1(4) ?
F1B C14 C12 114.9(6) ?
F3B C14 C12 115.9(5) ?
F1A C14 C12 113.6(4) ?
F3A C14 C12 110.8(4) ?
F2B C14 C12 112.4(5) ?
C9 C10 C11 120.5(3) ?
C9 C10 C15 119.8(3) ?
C11 C10 C15 119.7(3) ?
F4B C15 F5B 116.3(13) ?
F6A C15 F4A 100.8(8) ?
F6A C15 F5A 110.8(8) ?
F4A C15 F5A 104.7(5) ?
F4B C15 F6B 112.0(10) ?
F5B C15 F6B 88.8(15) ?
F6A C15 C10 114.0(6) ?
F4B C15 C10 114.2(7) ?
F5B C15 C10 112.3(10) ?
F4A C15 C10 112.9(4) ?
F5A C15 C10 112.6(6) ?
F6B C15 C10 110.5(8) ?
C5 O1 H1 109.5 ?
C7 N1 C8 119.5(3) yes
C2 C1 C6 121.8(4) ?
C2 C1 H1A 119.1 ?
C6 C1 H1A 119.1 ?
C1 C2 C3 118.8(4) ?
C1 C2 H2 120.6 ?
C3 C2 H2 120.6 ?
C4 C3 C2 121.2(4) ?
C4 C3 H3 119.4 ?
C2 C3 H3 119.4 ?
C3 C4 C5 119.5(4) ?
C3 C4 H4 120.3 ?
C5 C4 H4 120.3 ?
O1 C5 C4 117.8(3) yes
O1 C5 C6 122.0(3) ?
C4 C5 C6 120.1(3) ?
C1 C6 C5 118.6(3) ?
C1 C6 C7 120.8(3) yes
C5 C6 C7 120.6(3) yes
N1 C7 C6 123.5(3) yes
N1 C7 H7 118.3 ?
C6 C7 H7 118.3 ?
C9 C8 C13 119.3(3) ?
C9 C8 N1 123.6(3) yes
C13 C8 N1 117.1(3) yes
C8 C9 C10 120.4(3) ?
C8 C9 H9 119.8 ?
C10 C9 H9 119.8 ?
C12 C11 C10 119.0(3) ?
C12 C11 H11 120.5 ?
C10 C11 H11 120.5 ?
C12 C13 C8 120.1(3) ?
C12 C13 H13 119.9 ?
C8 C13 H13 119.9 ?

loop_
_geom_bond_atom_site_label_1
_geom_bond_atom_site_label_2
_geom_bond_site_symmetry_2
_geom_bond_distance
_geom_bond_publ_flag
C12 C11 . 1.375(4) yes
C12 C13 . 1.379(5) yes
C12 C14 . 1.483(5) ?
C14 F2A . 1.257(6) ?
C14 F1B . 1.277(8) ?
C14 F3B . 1.299(7) ?
C14 F1A . 1.312(6) ?
C14 F3A . 1.315(6) ?
C14 F2B . 1.343(8) ?
C10 C9 . 1.377(4) ?
C10 C11 . 1.391(4) ?
C10 C15 . 1.493(5) ?
C15 F6A . 1.262(8) ?
C15 F4B . 1.289(10) ?
C15 F5B . 1.294(11) ?
C15 F4A . 1.309(6) ?
C15 F5A . 1.313(7) ?
C15 F6B . 1.355(10) ?
O1 C5 . 1.360(4) yes
O1 H1 . 0.8200 ?
N1 C7 . 1.276(4) yes
N1 C8 . 1.417(4) yes
C1 C2 . 1.370(5) ?
C1 C6 . 1.381(4) yes
C1 H1A . 0.9300 ?
C2 C3 . 1.387(5) ?
C2 H2 . 0.9300 ?
C3 C4 . 1.370(5) ?
C3 H3 . 0.9300 ?
C4 C5 . 1.392(5) ?
C4 H4 . 0.9300 ?
C5 C6 . 1.397(5) ?
C6 C7 . 1.439(4) yes
C7 H7 . 0.9300 ?
C8 C9 . 1.377(4) yes
C8 C13 . 1.389(4) ?
C9 H9 . 0.9300 ?
C11 H11 . 0.9300 ?
C13 H13 . 0.9300 ?

loop_
_geom_hbond_atom_site_label_D
_geom_hbond_atom_site_label_H
_geom_hbond_atom_site_label_A
_geom_hbond_site_symmetry_A
_geom_hbond_distance_DH
_geom_hbond_distance_HA
_geom_hbond_distance_DA
_geom_hbond_angle_DHA
_geom_hbond_publ_flag
O1 H1 N1 . 0.82 1.88 2.604(4) 147 yes
C7 H7 F1A 1_656 0.93 2.48 3.351(8) 156 yes

loop_
_geom_torsion_atom_site_label_1
_geom_torsion_atom_site_label_2
_geom_torsion_atom_site_label_3
_geom_torsion_atom_site_label_4
_geom_torsion
C11 C12 C14 F2A -73.1(9)
C13 C12 C14 F2A 107.0(8)
C11 C12 C14 F1B 109.6(11)
C13 C12 C14 F1B -70.2(11)
C11 C12 C14 F3B -15.4(12)
C13 C12 C14 F3B 164.7(11)
C11 C12 C14 F1A 163.2(7)
C13 C12 C14 F1A -16.7(8)
C11 C12 C14 F3A 47.5(8)
C13 C12 C14 F3A -132.3(7)
C11 C12 C14 F2B -130.5(9)
C13 C12 C14 F2B 49.6(9)
C9 C10 C15 F6A 138.9(9)
C11 C10 C15 F6A -42.4(9)
C9 C10 C15 F4B 6.3(12)
C11 C10 C15 F4B -174.9(11)
C9 C10 C15 F5B -128.9(15)
C11 C10 C15 F5B 49.9(16)
C9 C10 C15 F4A 24.6(6)
C11 C10 C15 F4A -156.6(5)
C9 C10 C15 F5A -93.7(6)
C11 C10 C15 F5A 85.0(6)
C9 C10 C15 F6B 133.7(8)
C11 C10 C15 F6B -47.6(8)
C6 C1 C2 C3 -0.9(5)
C1 C2 C3 C4 0.1(5)
C2 C3 C4 C5 0.7(5)
C3 C4 C5 O1 179.9(3)
C3 C4 C5 C6 -0.6(5)
C2 C1 C6 C5 0.9(5)
C2 C1 C6 C7 -178.2(3)
O1 C5 C6 C1 179.3(3)
C4 C5 C6 C1 -0.1(5)
O1 C5 C6 C7 -1.6(5)
C4 C5 C6 C7 179.0(3)
C8 N1 C7 C6 -177.7(3)
C1 C6 C7 N1 177.8(3)
C5 C6 C7 N1 -1.3(5)
C7 N1 C8 C9 31.6(5)
C7 N1 C8 C13 -150.8(3)
C13 C8 C9 C10 2.2(5)
N1 C8 C9 C10 179.8(3)
C11 C10 C9 C8 -0.9(5)
C15 C10 C9 C8 177.8(3)
C13 C12 C11 C10 1.0(5)
C14 C12 C11 C10 -178.9(3)
C9 C10 C11 C12 -0.6(5)
C15 C10 C11 C12 -179.4(3)
C11 C12 C13 C8 0.3(5)
C14 C12 C13 C8 -179.8(3)
C9 C8 C13 C12 -1.9(5)
N1 C8 C13 C12 -179.6(3)
